data_7024747
loop_
_publ_author_name
'Ruiz, Jos\'e'
'Rodr\'iguez, Venancio'
'de Haro, Concepci\'on'
'Espinosa, Arturo'
'P\'erez, Jos\'e'
'Janiak, Christoph'

_publ_section_title
;
 New 7-azaindole palladium and platinum complexes: crystal structures and
 theoretical calculations. In vitro anticancer activity of the platinum
 compounds.
;
_journal_issue 13
_journal_name_full 'Dalton transactions (Cambridge, England : 2003)'
_journal_page_first 3290
_journal_page_last 3301
_journal_paper_doi 10.1039/b920854b
_journal_volume 39
_journal_year 2010
_chemical_formula_moiety 'C31 H6 F20 N2 O Pt2, 2(C16 H36 N), C H Cl3'
_chemical_formula_sum 'C64 H79 Cl3 F20 N4 O Pt2'
_chemical_formula_weight 1796.84
_chemical_name_common
;
Bis(tetra-n-butylammonium)-(cis(mu-7-azaindolato-
kappaN1:N7)(mu-hydroxo)-
tetrakis(pentafluorophenyl)diplatinate(ii)).chloroform
;
_chemical_name_systematic
;
Bis(tetra-n-butylammonium)-[cis(\m-7-azaindolato-\kN1:N7)(\m-hydroxo)-
tetrakis(pentafluorophenyl)diplatinate(II)].chloroform
;
_space_group_IT_number 9
_symmetry_cell_setting monoclinic
_symmetry_space_group_name_Hall 'C -2yc'
_symmetry_space_group_name_H-M 'C 1 c 1'
_atom_sites_solution_hydrogens geom
_atom_sites_solution_primary direct
_atom_sites_solution_secondary difmap
_audit_creation_method SHELXL-97
_cell_angle_alpha 90.00
_cell_angle_beta 107.5300(10)
_cell_angle_gamma 90.00
_cell_formula_units_Z 4
_cell_length_a 11.3030(5)
_cell_length_b 37.3427(17)
_cell_length_c 16.9524(8)
_cell_measurement_temperature 100(2)
_cell_volume 6823.0(5)
_computing_cell_refinement SMART
_computing_data_collection 'SMART (Bruker 1997)'
_computing_data_reduction 'SAINT (Bruker 1997)'
_computing_molecular_graphics 'DIAMOND (Crystal Impact, 2008)'
_computing_structure_refinement 'SHELXL-97 (Sheldrick, 1997)'
_computing_structure_solution 'SHELXS-97 (Sheldrick, 1997)'
_diffrn_ambient_temperature 100(2)
_diffrn_measured_fraction_theta_full 0.990
_diffrn_measured_fraction_theta_max 0.990
_diffrn_measurement_device_type 'Bruker Smart CCD area diffractometer'
_diffrn_measurement_method '\w scans'
_diffrn_radiation_monochromator graphite
_diffrn_radiation_source 'fine-focus sealed tube'
_diffrn_radiation_type MoK\a
_diffrn_radiation_wavelength 0.71073
_diffrn_reflns_av_R_equivalents 0.0257
_diffrn_reflns_av_sigmaI/netI 0.0518
_diffrn_reflns_limit_h_max 14
_diffrn_reflns_limit_h_min -14
_diffrn_reflns_limit_k_max 47
_diffrn_reflns_limit_k_min -48
_diffrn_reflns_limit_l_max 21
_diffrn_reflns_limit_l_min -21
_diffrn_reflns_number 38715
_diffrn_reflns_theta_full 27.35
_diffrn_reflns_theta_max 27.35
_diffrn_reflns_theta_min 1.97
_exptl_absorpt_coefficient_mu 4.312
_exptl_absorpt_correction_T_max 0.7242
_exptl_absorpt_correction_T_min 0.4645
_exptl_absorpt_correction_type multi-scan
_exptl_absorpt_process_details '(<i>SADABS</i>; Sheldrick, 1996)'
_exptl_crystal_colour white
_exptl_crystal_density_diffrn 1.749
_exptl_crystal_density_method 'not measured'
_exptl_crystal_description prismatic
_exptl_crystal_F_000 3544
_exptl_crystal_size_max 0.21
_exptl_crystal_size_mid 0.13
_exptl_crystal_size_min 0.08
_refine_diff_density_max 1.234
_refine_diff_density_min -0.520
_refine_diff_density_rms 0.085
_refine_ls_abs_structure_details 'Flack H D (1983), Acta Cryst. A39, 876-881'
_refine_ls_abs_structure_Flack 0.008(3)
_refine_ls_extinction_method none
_refine_ls_goodness_of_fit_ref 0.894
_refine_ls_hydrogen_treatment mixed
_refine_ls_matrix_type full
_refine_ls_number_parameters 895
_refine_ls_number_reflns 14964
_refine_ls_number_restraints 3
_refine_ls_restrained_S_all 0.894
_refine_ls_R_factor_all 0.0239
_refine_ls_R_factor_gt 0.0226
_refine_ls_shift/su_max 0.008
_refine_ls_shift/su_mean 0.000
_refine_ls_structure_factor_coef Fsqd
_refine_ls_weighting_details 'calc w=1/[\s^2^(Fo^2^)+(0.0000P)^2^+0.0000P] where P=(Fo^2^+2Fc^2^)/3'
_refine_ls_weighting_scheme calc
_refine_ls_wR_factor_gt 0.0470
_refine_ls_wR_factor_ref 0.0474
_reflns_number_gt 14488
_reflns_number_total 14964
_reflns_threshold_expression >2sigma(I)
_cod_data_source_file b920854b.txt
_cod_data_source_block complex6.CHCl3
_cod_original_sg_symbol_H-M Cc
_cod_database_code 7024747

loop_
_symmetry_equiv_pos_as_xyz
'x, y, z'
'x, -y, z+1/2'
'x+1/2, y+1/2, z'
'x+1/2, -y+1/2, z+1/2'

loop_
_atom_site_label
_atom_site_type_symbol
_atom_site_fract_x
_atom_site_fract_y
_atom_site_fract_z
_atom_site_U_iso_or_equiv
_atom_site_adp_type
_atom_site_occupancy
_atom_site_symmetry_multiplicity
_atom_site_calc_flag
_atom_site_refinement_flags
_atom_site_disorder_assembly
_atom_site_disorder_group
Pt1 Pt 0.931975(11) 0.807579(3) 0.542525(8) 0.01594(3) Uani 1 1 d . . .
Pt2 Pt 0.934103(10) 0.892155(3) 0.563402(7) 0.01671(4) Uani 1 1 d . . .
O1 O 1.0196(2) 0.85283(7) 0.51299(16) 0.0171(6) Uani 1 1 d D . .
H1 H 0.999(4) 0.8556(11) 0.469(2) 0.026 Uiso 1 1 d D . .
C1 C 0.8186(4) 0.80513(9) 0.4261(3) 0.0200(9) Uani 1 1 d . . .
C2 C 0.6908(4) 0.80699(10) 0.4038(2) 0.0255(8) Uani 1 1 d . . .
C3 C 0.6147(4) 0.80985(12) 0.3225(3) 0.0335(11) Uani 1 1 d . . .
C4 C 0.6652(5) 0.81077(11) 0.2596(3) 0.0361(11) Uani 1 1 d . . .
C5 C 0.7924(4) 0.80819(11) 0.2775(3) 0.0353(10) Uani 1 1 d . . .
C6 C 0.8649(4) 0.80517(10) 0.3585(2) 0.0290(9) Uani 1 1 d . . .
F1 F 0.6329(2) 0.80718(7) 0.46338(15) 0.0419(7) Uani 1 1 d . . .
F2 F 0.4900(2) 0.81217(8) 0.30679(18) 0.0540(8) Uani 1 1 d . . .
F3 F 0.5931(3) 0.81384(7) 0.18042(15) 0.0567(8) Uani 1 1 d . . .
F4 F 0.8445(3) 0.80858(9) 0.21573(16) 0.0678(10) Uani 1 1 d . . .
F5 F 0.9894(2) 0.80225(7) 0.37068(15) 0.0426(7) Uani 1 1 d . . .
C7 C 0.8581(3) 0.76313(9) 0.5713(2) 0.0176(7) Uani 1 1 d . . .
C8 C 0.8641(3) 0.73034(10) 0.5337(2) 0.0200(7) Uani 1 1 d . . .
C9 C 0.8165(3) 0.69902(9) 0.5547(2) 0.0211(8) Uani 1 1 d . . .
C10 C 0.7624(4) 0.69852(10) 0.6170(2) 0.0258(9) Uani 1 1 d . . .
C11 C 0.7568(4) 0.72983(11) 0.6582(2) 0.0307(9) Uani 1 1 d . . .
C12 C 0.8018(4) 0.76122(10) 0.6337(2) 0.0234(8) Uani 1 1 d . . .
F6 F 0.91641(19) 0.72779(6) 0.47179(13) 0.0263(5) Uani 1 1 d . . .
F7 F 0.8241(2) 0.66768(5) 0.51547(13) 0.0286(5) Uani 1 1 d . . .
F9 F 0.7068(3) 0.72982(7) 0.72100(17) 0.0517(8) Uani 1 1 d . . .
F8 F 0.7193(2) 0.66779(6) 0.63919(15) 0.0419(6) Uani 1 1 d . . .
F10 F 0.7906(2) 0.79145(6) 0.67582(15) 0.0344(6) Uani 1 1 d . . .
C20 C 0.8550(3) 0.92906(10) 0.6155(2) 0.0220(8) Uani 1 1 d . . .
C21 C 0.7886(3) 0.92068(10) 0.6696(2) 0.0224(8) Uani 1 1 d . . .
C22 C 0.7269(3) 0.94538(11) 0.7032(2) 0.0263(9) Uani 1 1 d . . .
C23 C 0.7291(4) 0.98112(11) 0.6827(3) 0.0316(10) Uani 1 1 d . . .
C24 C 0.7949(4) 0.99106(10) 0.6299(3) 0.0332(10) Uani 1 1 d . . .
C25 C 0.8546(4) 0.96522(10) 0.5981(2) 0.0268(9) Uani 1 1 d . . .
F11 F 0.7805(2) 0.88588(6) 0.69265(14) 0.0296(5) Uani 1 1 d . . .
F12 F 0.6643(2) 0.93518(7) 0.75603(14) 0.0367(6) Uani 1 1 d . . .
F13 F 0.6682(2) 1.00573(7) 0.71389(17) 0.0473(7) Uani 1 1 d . . .
F14 F 0.7987(3) 1.02600(6) 0.60967(18) 0.0511(7) Uani 1 1 d . . .
F15 F 0.9185(3) 0.97777(5) 0.54703(17) 0.0320(6) Uani 1 1 d . . .
C26 C 0.8186(3) 0.90328(10) 0.4505(2) 0.0198(8) Uani 1 1 d . . .
C27 C 0.8632(3) 0.91164(9) 0.3846(2) 0.0227(8) Uani 1 1 d . . .
C28 C 0.7897(4) 0.91466(10) 0.3042(2) 0.0271(9) Uani 1 1 d . . .
C29 C 0.6633(4) 0.91054(11) 0.2851(3) 0.0321(10) Uani 1 1 d . . .
C30 C 0.6147(4) 0.90292(12) 0.3479(3) 0.0378(11) Uani 1 1 d . . .
C31 C 0.6918(4) 0.89995(11) 0.4284(3) 0.0312(10) Uani 1 1 d . . .
F16 F 0.98696(19) 0.91613(6) 0.39789(13) 0.0304(5) Uani 1 1 d . . .
F17 F 0.8392(2) 0.92234(7) 0.24250(15) 0.0434(7) Uani 1 1 d . . .
F18 F 0.5905(2) 0.91267(7) 0.20624(15) 0.0459(7) Uani 1 1 d . . .
F19 F 0.4908(2) 0.89821(9) 0.3309(2) 0.0719(11) Uani 1 1 d . . .
F20 F 0.6352(2) 0.89212(8) 0.48688(17) 0.0510(8) Uani 1 1 d . . .
N1 N 1.0551(3) 0.81311(9) 0.6619(2) 0.0197(7) Uani 1 1 d . B .
N2 N 1.0625(3) 0.87796(8) 0.67459(19) 0.0193(7) Uani 1 1 d . B .
C13 C 1.1127(3) 0.78443(10) 0.7060(2) 0.0204(8) Uani 1 1 d . B .
H13 H 1.0876 0.7609 0.6865 0.025 Uiso 1 1 calc R . .
C14 C 1.2069(4) 0.78889(12) 0.7785(3) 0.0300(9) Uani 1 1 d . . .
H14 H 1.2412 0.7673 0.8055 0.036 Uiso 1 1 calc R A 1
C15A C 1.2569(7) 0.81829(19) 0.8164(4) 0.0176(14) Uani 0.55 1 d P B 1
H15A H 1.3245 0.8184 0.8659 0.021 Uiso 0.55 1 calc PR B 1
C16A C 1.2008(10) 0.8494(2) 0.7765(7) 0.0144(19) Uani 0.55 1 d P B 1
C15B C 1.2606(10) 0.8591(3) 0.8226(6) 0.033(2) Uani 0.45 1 d P B 2
H15B H 1.3280 0.8552 0.8712 0.040 Uiso 0.45 1 calc PR B 2
C16B C 1.1989(12) 0.8328(4) 0.7752(9) 0.025(3) Uani 0.45 1 d P B 2
C17 C 1.2207(4) 0.88960(12) 0.7965(3) 0.0332(12) Uani 1 1 d . . .
H17 H 1.2776 0.9017 0.8414 0.040 Uiso 1 1 calc R B 1
C18 C 1.1295(4) 0.90234(10) 0.7285(2) 0.0222(8) Uani 1 1 d . B .
H18 H 1.1145 0.9273 0.7200 0.027 Uiso 1 1 calc R . .
C19 C 1.1017(3) 0.84430(9) 0.7006(2) 0.0197(8) Uani 1 1 d . . .
N3 N 0.4786(3) 0.59180(8) 0.46768(18) 0.0205(6) Uani 1 1 d . . .
C32 C 0.4441(3) 0.55491(9) 0.4303(2) 0.0238(8) Uani 1 1 d . . .
H32A H 0.3568 0.5556 0.3946 0.029 Uiso 1 1 calc R . .
H32B H 0.4485 0.5378 0.4757 0.029 Uiso 1 1 calc R . .
C33 C 0.5247(4) 0.54059(10) 0.3791(3) 0.0285(9) Uani 1 1 d . . .
H33A H 0.5082 0.5545 0.3272 0.034 Uiso 1 1 calc R . .
H33B H 0.6135 0.5435 0.4106 0.034 Uiso 1 1 calc R . .
C34 C 0.4966(4) 0.50109(10) 0.3586(3) 0.0300(9) Uani 1 1 d . . .
H34A H 0.4072 0.4981 0.3290 0.036 Uiso 1 1 calc R . .
H34B H 0.5159 0.4871 0.4105 0.036 Uiso 1 1 calc R . .
C35 C 0.5734(4) 0.48683(12) 0.3046(3) 0.0390(11) Uani 1 1 d . . .
H35A H 0.5555 0.4613 0.2933 0.059 Uiso 1 1 calc R . .
H35B H 0.6619 0.4899 0.3338 0.059 Uiso 1 1 calc R . .
H35C H 0.5519 0.5001 0.2523 0.059 Uiso 1 1 calc R . .
C36 C 0.4599(4) 0.61954(10) 0.3986(2) 0.0225(8) Uani 1 1 d . . .
H36A H 0.5114 0.6126 0.3631 0.027 Uiso 1 1 calc R . .
H36B H 0.3721 0.6188 0.3640 0.027 Uiso 1 1 calc R . .
C37 C 0.4920(4) 0.65772(9) 0.4277(2) 0.0238(8) Uani 1 1 d . . .
H37A H 0.4549 0.6634 0.4722 0.029 Uiso 1 1 calc R . .
H37B H 0.5831 0.6603 0.4506 0.029 Uiso 1 1 calc R . .
C38 C 0.4433(4) 0.68358(10) 0.3564(2) 0.0267(9) Uani 1 1 d . . .
H38A H 0.3519 0.6814 0.3350 0.032 Uiso 1 1 calc R . .
H38B H 0.4776 0.6770 0.3111 0.032 Uiso 1 1 calc R . .
C39 C 0.4775(4) 0.72227(10) 0.3817(3) 0.0353(10) Uani 1 1 d . . .
H39A H 0.4428 0.7380 0.3342 0.053 Uiso 1 1 calc R . .
H39B H 0.5680 0.7247 0.4007 0.053 Uiso 1 1 calc R . .
H39C H 0.4438 0.7289 0.4266 0.053 Uiso 1 1 calc R . .
C40 C 0.3965(3) 0.59989(10) 0.5226(2) 0.0224(8) Uani 1 1 d . . .
H40A H 0.4009 0.5792 0.5599 0.027 Uiso 1 1 calc R . .
H40B H 0.4318 0.6208 0.5577 0.027 Uiso 1 1 calc R . .
C41 C 0.2610(3) 0.60757(10) 0.4782(2) 0.0250(8) Uani 1 1 d . . .
H41A H 0.2262 0.5884 0.4376 0.030 Uiso 1 1 calc R . .
H41B H 0.2534 0.6305 0.4479 0.030 Uiso 1 1 calc R . .
C42 C 0.1888(4) 0.60963(11) 0.5411(3) 0.0318(9) Uani 1 1 d . . .
H42A H 0.1927 0.5861 0.5686 0.038 Uiso 1 1 calc R . .
H42B H 0.2286 0.6275 0.5840 0.038 Uiso 1 1 calc R . .
C43 C 0.0538(4) 0.61989(13) 0.5016(3) 0.0433(12) Uani 1 1 d . . .
H43A H 0.0116 0.6210 0.5442 0.065 Uiso 1 1 calc R . .
H43B H 0.0133 0.6019 0.4601 0.065 Uiso 1 1 calc R . .
H43C H 0.0494 0.6433 0.4749 0.065 Uiso 1 1 calc R . .
C44 C 0.6136(3) 0.59289(10) 0.5213(2) 0.0241(8) Uani 1 1 d . . .
H44A H 0.6669 0.5916 0.4846 0.029 Uiso 1 1 calc R . .
H44B H 0.6291 0.6164 0.5498 0.029 Uiso 1 1 calc R . .
C45 C 0.6536(4) 0.56374(10) 0.5859(2) 0.0294(9) Uani 1 1 d . . .
H45A H 0.6409 0.5400 0.5586 0.035 Uiso 1 1 calc R . .
H45B H 0.6024 0.5648 0.6240 0.035 Uiso 1 1 calc R . .
C46 C 0.7905(4) 0.56836(12) 0.6349(3) 0.0365(10) Uani 1 1 d . . .
H46A H 0.8414 0.5668 0.5966 0.044 Uiso 1 1 calc R . .
H46B H 0.8031 0.5924 0.6607 0.044 Uiso 1 1 calc R . .
C47 C 0.8333(5) 0.54032(13) 0.7012(3) 0.0483(13) Uani 1 1 d . . .
H47A H 0.9221 0.5434 0.7294 0.072 Uiso 1 1 calc R . .
H47B H 0.8187 0.5165 0.6761 0.072 Uiso 1 1 calc R . .
H47C H 0.7869 0.5428 0.7413 0.072 Uiso 1 1 calc R . .
N4 N 0.3710(3) 0.84191(8) 0.55469(18) 0.0189(6) Uani 1 1 d . . .
C48 C 0.2852(3) 0.81143(9) 0.5619(2) 0.0195(7) Uani 1 1 d . . .
H48A H 0.1988 0.8185 0.5325 0.023 Uiso 1 1 calc R . .
H48B H 0.2915 0.8083 0.6210 0.023 Uiso 1 1 calc R . .
C49 C 0.3107(3) 0.77530(9) 0.5277(2) 0.0226(8) Uani 1 1 d . . .
H49A H 0.2889 0.7765 0.4667 0.027 Uiso 1 1 calc R . .
H49B H 0.4000 0.7694 0.5500 0.027 Uiso 1 1 calc R . .
C50 C 0.2338(3) 0.74643(10) 0.5525(2) 0.0259(8) Uani 1 1 d . . .
H50A H 0.2476 0.7476 0.6129 0.031 Uiso 1 1 calc R . .
H50B H 0.1447 0.7511 0.5246 0.031 Uiso 1 1 calc R . .
C51 C 0.2663(4) 0.70917(10) 0.5298(3) 0.0324(9) Uani 1 1 d . . .
H51A H 0.2114 0.6916 0.5438 0.049 Uiso 1 1 calc R . .
H51B H 0.3527 0.7037 0.5607 0.049 Uiso 1 1 calc R . .
H51C H 0.2558 0.7081 0.4703 0.049 Uiso 1 1 calc R . .
C52 C 0.3249(3) 0.87481(9) 0.5895(2) 0.0193(7) Uani 1 1 d . . .
H52A H 0.2376 0.8793 0.5566 0.023 Uiso 1 1 calc R . .
H52B H 0.3260 0.8696 0.6469 0.023 Uiso 1 1 calc R . .
C53 C 0.3997(4) 0.90869(11) 0.5896(3) 0.0307(9) Uani 1 1 d . . .
H53A H 0.4019 0.9137 0.5327 0.037 Uiso 1 1 calc R . .
H53B H 0.4860 0.9051 0.6252 0.037 Uiso 1 1 calc R . .
C54 C 0.3428(4) 0.94047(10) 0.6214(3) 0.0302(9) Uani 1 1 d . . .
H54A H 0.3303 0.9339 0.6749 0.036 Uiso 1 1 calc R . .
H54B H 0.4017 0.9608 0.6315 0.036 Uiso 1 1 calc R . .
C55 C 0.2198(4) 0.95244(12) 0.5622(3) 0.0437(11) Uani 1 1 d . . .
H55A H 0.1955 0.9753 0.5810 0.066 Uiso 1 1 calc R . .
H55B H 0.1563 0.9344 0.5607 0.066 Uiso 1 1 calc R . .
H55C H 0.2282 0.9553 0.5067 0.066 Uiso 1 1 calc R . .
C56 C 0.3635(3) 0.84772(10) 0.4644(2) 0.0213(8) Uani 1 1 d . . .
H56A H 0.4222 0.8670 0.4615 0.026 Uiso 1 1 calc R . .
H56B H 0.3911 0.8255 0.4432 0.026 Uiso 1 1 calc R . .
C57 C 0.2360(4) 0.85754(11) 0.4081(2) 0.0290(9) Uani 1 1 d . . .
H57A H 0.1760 0.8392 0.4139 0.035 Uiso 1 1 calc R . .
H57B H 0.2110 0.8807 0.4266 0.035 Uiso 1 1 calc R . .
C58 C 0.2285(4) 0.86049(15) 0.3203(3) 0.0448(13) Uani 1 1 d . . .
H58A H 0.2536 0.8373 0.3021 0.054 Uiso 1 1 calc R . .
H58B H 0.2894 0.8787 0.3149 0.054 Uiso 1 1 calc R . .
C59 C 0.1042(4) 0.87035(11) 0.2632(2) 0.0294(9) Uani 1 1 d . . .
H59A H 0.1079 0.8709 0.2062 0.044 Uiso 1 1 calc R . .
H59B H 0.0803 0.8940 0.2782 0.044 Uiso 1 1 calc R . .
H59C H 0.0427 0.8526 0.2678 0.044 Uiso 1 1 calc R . .
C60 C 0.5063(3) 0.83414(11) 0.6018(2) 0.0214(8) Uani 1 1 d . . .
H60A H 0.5314 0.8123 0.5779 0.026 Uiso 1 1 calc R . .
H60B H 0.5573 0.8541 0.5914 0.026 Uiso 1 1 calc R . .
C61 C 0.5390(4) 0.82891(11) 0.6951(2) 0.0301(9) Uani 1 1 d . . .
H61A H 0.6292 0.8331 0.7191 0.036 Uiso 1 1 calc R . .
H61B H 0.4959 0.8478 0.7169 0.036 Uiso 1 1 calc R . .
C62 C 0.5093(4) 0.79329(15) 0.7270(3) 0.0539(15) Uani 1 1 d . . .
H62A H 0.5314 0.7738 0.6945 0.065 Uiso 1 1 calc R . .
H62B H 0.4189 0.7919 0.7189 0.065 Uiso 1 1 calc R . .
C63 C 0.5785(5) 0.78792(16) 0.8177(3) 0.0545(15) Uani 1 1 d . . .
H63A H 0.5512 0.7656 0.8370 0.082 Uiso 1 1 calc R . .
H63B H 0.5612 0.8080 0.8498 0.082 Uiso 1 1 calc R . .
H63C H 0.6678 0.7867 0.8252 0.082 Uiso 1 1 calc R . .
C72 C 0.5097(9) 1.0059(3) 0.4223(7) 0.141(4) Uani 1 1 d . C 1
H72 H 0.4664 0.9825 0.4061 0.169 Uiso 1 1 calc R C 1
Cl1 Cl 0.65458(19) 0.99890(5) 0.41320(13) 0.0646(5) Uani 0.74 1 d P C 1
Cl2 Cl 0.4312(2) 1.03493(5) 0.34437(12) 0.0668(6) Uani 0.71 1 d P C 1
Cl3 Cl 0.4847(4) 1.01610(12) 0.5152(3) 0.0630(11) Uiso 0.40 1 d P C 1
Cl4 Cl 0.4253(10) 0.9621(3) 0.4066(7) 0.065(3) Uiso 0.14 1 d P D 2
Cl5 Cl 0.4691(5) 1.00074(19) 0.4989(4) 0.0491(14) Uiso 0.24 1 d P D 2
Cl6 Cl 0.5219(7) 0.96754(19) 0.4544(5) 0.0762(19) Uiso 0.26 1 d P D 2
Cl7 Cl 0.4723(13) 0.9764(4) 0.4696(9) 0.049(3) Uiso 0.10 1 d P D 2
Cl8 Cl 0.3973(8) 1.0271(2) 0.4850(5) 0.088(2) Uiso 0.24 1 d P D 2
Cl9 Cl 0.5280(9) 1.0291(3) 0.3629(6) 0.057(2) Uiso 0.16 1 d P E 2

loop_
_atom_site_aniso_label
_atom_site_aniso_U_11
_atom_site_aniso_U_22
_atom_site_aniso_U_33
_atom_site_aniso_U_23
_atom_site_aniso_U_13
_atom_site_aniso_U_12
Pt1 0.01577(6) 0.01654(6) 0.01638(7) 0.00108(5) 0.00616(6) 0.00153(6)
Pt2 0.01636(6) 0.01625(6) 0.01815(8) -0.00045(6) 0.00615(6) -0.00195(7)
O1 0.0175(13) 0.0222(14) 0.0125(13) 0.0048(12) 0.0058(11) 0.0035(10)
C1 0.025(2) 0.0134(18) 0.020(2) 0.0018(14) 0.0050(17) 0.0015(15)
C2 0.029(2) 0.025(2) 0.023(2) -0.0023(16) 0.0095(17) 0.0063(17)
C3 0.030(3) 0.028(2) 0.034(3) -0.0019(19) -0.003(2) 0.0088(19)
C4 0.051(3) 0.025(2) 0.019(2) 0.0004(16) -0.009(2) -0.0036(19)
C5 0.050(3) 0.035(2) 0.021(2) -0.0057(18) 0.0108(19) -0.020(2)
C6 0.037(2) 0.027(2) 0.025(2) -0.0077(17) 0.0130(18) -0.0122(18)
F1 0.0203(12) 0.074(2) 0.0317(14) -0.0116(13) 0.0087(10) 0.0089(12)
F2 0.0317(15) 0.069(2) 0.0472(17) -0.0134(14) -0.0099(12) 0.0207(13)
F3 0.076(2) 0.0500(17) 0.0233(13) 0.0043(12) -0.0160(13) -0.0138(15)
F4 0.082(2) 0.105(3) 0.0194(14) -0.0150(15) 0.0190(15) -0.0534(19)
F5 0.0328(14) 0.0666(18) 0.0354(14) -0.0222(13) 0.0209(11) -0.0236(12)
C7 0.0183(18) 0.0187(18) 0.0149(17) 0.0008(14) 0.0038(14) -0.0013(14)
C8 0.0238(19) 0.0228(19) 0.0151(17) -0.0007(15) 0.0085(15) -0.0025(15)
C9 0.0235(19) 0.0153(17) 0.024(2) -0.0030(15) 0.0064(16) -0.0017(15)
C10 0.033(2) 0.0204(19) 0.024(2) 0.0036(16) 0.0090(18) -0.0095(16)
C11 0.042(2) 0.032(2) 0.025(2) -0.0031(17) 0.0200(19) -0.0086(19)
C12 0.029(2) 0.0162(18) 0.028(2) -0.0023(16) 0.0126(17) 0.0022(16)
F6 0.0313(12) 0.0254(11) 0.0279(12) -0.0088(9) 0.0176(10) -0.0041(9)
F7 0.0378(13) 0.0177(11) 0.0315(12) -0.0054(9) 0.0121(10) -0.0011(10)
F9 0.087(2) 0.0400(15) 0.0501(17) -0.0134(13) 0.0540(16) -0.0233(14)
F8 0.0693(18) 0.0273(13) 0.0364(14) -0.0015(11) 0.0270(13) -0.0191(12)
F10 0.0445(15) 0.0263(12) 0.0421(14) -0.0093(11) 0.0276(12) -0.0041(11)
C20 0.0181(18) 0.024(2) 0.023(2) -0.0040(16) 0.0054(15) -0.0022(15)
C21 0.0214(19) 0.0213(19) 0.0232(19) -0.0012(15) 0.0046(15) -0.0028(15)
C22 0.0194(19) 0.042(2) 0.0185(19) -0.0069(17) 0.0068(15) -0.0034(17)
C23 0.030(2) 0.028(2) 0.037(2) -0.0095(18) 0.0103(19) 0.0081(18)
C24 0.037(2) 0.018(2) 0.045(3) 0.0006(19) 0.012(2) 0.0013(18)
C25 0.026(2) 0.025(2) 0.032(2) -0.0017(17) 0.0127(17) -0.0007(16)
F11 0.0385(14) 0.0244(12) 0.0322(13) 0.0013(10) 0.0201(11) -0.0024(10)
F12 0.0338(13) 0.0512(16) 0.0311(13) -0.0064(12) 0.0186(11) 0.0013(11)
F13 0.0518(17) 0.0407(15) 0.0558(18) -0.0120(13) 0.0257(14) 0.0176(13)
F14 0.0660(19) 0.0203(13) 0.074(2) 0.0053(13) 0.0323(16) 0.0094(13)
F15 0.0368(15) 0.0217(10) 0.0452(16) 0.0063(12) 0.0238(13) -0.0011(12)
C26 0.0188(19) 0.0164(18) 0.020(2) -0.0005(17) -0.0008(16) 0.0001(16)
C27 0.0230(19) 0.0170(18) 0.029(2) 0.0004(16) 0.0092(16) 0.0024(15)
C28 0.033(2) 0.024(2) 0.023(2) 0.0009(16) 0.0055(17) 0.0049(17)
C29 0.039(3) 0.022(2) 0.026(2) 0.0039(18) -0.0049(19) -0.0050(18)
C30 0.018(2) 0.042(3) 0.043(3) 0.018(2) -0.0064(19) -0.0104(19)
C31 0.027(2) 0.032(2) 0.036(2) 0.0115(19) 0.0113(19) -0.0057(18)
F16 0.0242(12) 0.0431(14) 0.0266(12) 0.0075(10) 0.0115(10) 0.0075(10)
F17 0.0440(16) 0.0647(19) 0.0225(13) 0.0095(12) 0.0114(12) 0.0137(13)
F18 0.0443(16) 0.0495(16) 0.0294(14) 0.0091(12) -0.0108(12) -0.0026(13)
F19 0.0227(14) 0.109(3) 0.068(2) 0.0490(19) -0.0111(13) -0.0246(15)
F20 0.0201(13) 0.083(2) 0.0469(17) 0.0333(15) 0.0057(12) -0.0098(12)
N1 0.0216(18) 0.0219(17) 0.0180(18) -0.0002(13) 0.0094(14) 0.0025(14)
N2 0.0224(16) 0.0200(17) 0.0172(16) -0.0045(14) 0.0086(13) -0.0041(14)
C13 0.0236(19) 0.0186(18) 0.0216(19) 0.0003(15) 0.0104(15) 0.0009(15)
C14 0.023(2) 0.043(3) 0.025(2) -0.0003(19) 0.0096(17) -0.0030(18)
C15A 0.017(3) 0.023(4) 0.012(3) 0.006(3) 0.004(3) 0.006(3)
C16A 0.018(4) 0.009(4) 0.018(4) -0.005(4) 0.008(4) -0.005(4)
C15B 0.032(5) 0.048(7) 0.017(5) -0.003(5) 0.004(4) -0.002(5)
C16B 0.015(5) 0.034(7) 0.029(6) -0.006(8) 0.012(5) -0.014(7)
C17 0.022(2) 0.049(3) 0.026(2) 0.004(2) 0.0041(19) 0.0045(19)
C18 0.030(2) 0.0161(18) 0.0218(19) 0.0004(15) 0.0100(17) -0.0014(16)
C19 0.0182(18) 0.0238(19) 0.0207(19) 0.0035(15) 0.0115(15) 0.0007(14)
N3 0.0221(16) 0.0222(16) 0.0179(15) -0.0024(13) 0.0071(12) -0.0007(13)
C32 0.028(2) 0.0182(18) 0.024(2) -0.0009(15) 0.0067(16) -0.0044(15)
C33 0.034(2) 0.022(2) 0.032(2) -0.0050(17) 0.0121(18) -0.0016(17)
C34 0.038(2) 0.019(2) 0.032(2) -0.0018(17) 0.0091(19) 0.0040(17)
C35 0.048(3) 0.030(2) 0.041(3) -0.007(2) 0.018(2) 0.000(2)
C36 0.027(2) 0.0205(18) 0.0215(19) 0.0016(15) 0.0094(16) 0.0011(16)
C37 0.027(2) 0.0185(18) 0.028(2) -0.0007(16) 0.0103(17) 0.0004(15)
C38 0.027(2) 0.026(2) 0.030(2) 0.0053(17) 0.0118(17) 0.0067(16)
C39 0.046(3) 0.024(2) 0.044(3) 0.0006(19) 0.025(2) 0.0027(19)
C40 0.026(2) 0.0226(18) 0.0206(19) 0.0015(15) 0.0100(16) 0.0013(15)
C41 0.024(2) 0.025(2) 0.026(2) 0.0027(16) 0.0067(16) 0.0033(15)
C42 0.031(2) 0.027(2) 0.042(3) 0.0026(18) 0.017(2) 0.0046(18)
C43 0.033(3) 0.040(3) 0.063(4) 0.002(3) 0.023(2) 0.006(2)
C44 0.0218(19) 0.0223(19) 0.029(2) -0.0052(17) 0.0082(16) -0.0031(16)
C45 0.033(2) 0.023(2) 0.029(2) -0.0001(17) 0.0051(18) 0.0023(17)
C46 0.024(2) 0.046(3) 0.036(2) 0.003(2) 0.0030(18) 0.0075(19)
C47 0.044(3) 0.036(3) 0.057(3) -0.004(2) 0.004(2) 0.005(2)
N4 0.0164(15) 0.0238(16) 0.0174(15) -0.0020(13) 0.0064(12) -0.0006(12)
C48 0.0157(17) 0.0211(18) 0.0219(19) 0.0038(15) 0.0059(14) -0.0035(14)
C49 0.0229(19) 0.025(2) 0.0194(18) -0.0024(15) 0.0059(15) 0.0005(16)
C50 0.025(2) 0.024(2) 0.030(2) -0.0002(16) 0.0090(17) -0.0010(16)
C51 0.051(3) 0.021(2) 0.026(2) -0.0032(17) 0.0134(19) -0.0031(19)
C52 0.0177(18) 0.0193(18) 0.0200(18) -0.0002(15) 0.0042(14) 0.0019(14)
C53 0.021(2) 0.032(2) 0.036(2) -0.0008(19) 0.0034(18) -0.0064(17)
C54 0.034(2) 0.0175(19) 0.040(3) -0.0065(18) 0.0118(19) -0.0057(17)
C55 0.035(2) 0.029(2) 0.063(3) 0.001(2) 0.009(2) 0.001(2)
C56 0.0193(19) 0.028(2) 0.0190(19) 0.0025(15) 0.0086(15) 0.0002(15)
C57 0.021(2) 0.042(2) 0.026(2) 0.0070(18) 0.0089(17) 0.0041(17)
C58 0.028(2) 0.083(4) 0.023(2) 0.003(2) 0.008(2) 0.014(2)
C59 0.029(2) 0.037(2) 0.023(2) 0.0005(18) 0.0076(17) 0.0043(18)
C60 0.0140(18) 0.029(2) 0.0216(19) -0.0018(16) 0.0060(15) -0.0013(16)
C61 0.020(2) 0.045(3) 0.025(2) 0.0018(19) 0.0065(16) 0.0053(18)
C62 0.033(3) 0.082(4) 0.037(3) 0.028(3) -0.004(2) -0.015(3)
C63 0.038(3) 0.088(4) 0.035(3) 0.026(3) 0.008(2) -0.007(3)
C72 0.129(8) 0.142(8) 0.165(10) 0.091(8) 0.063(7) 0.023(6)
Cl1 0.0678(13) 0.0604(12) 0.0666(13) 0.0043(10) 0.0215(10) 0.0008(10)
Cl2 0.0917(17) 0.0509(11) 0.0484(11) 0.0097(9) 0.0069(11) 0.0080(11)

loop_
_atom_type_symbol
_atom_type_description
_atom_type_scat_dispersion_real
_atom_type_scat_dispersion_imag
_atom_type_scat_source
C C 0.0033 0.0016 'International Tables Vol C Tables 4.2.6.8 and 6.1.1.4'
H H 0.0000 0.0000 'International Tables Vol C Tables 4.2.6.8 and 6.1.1.4'
F F 0.0171 0.0103 'International Tables Vol C Tables 4.2.6.8 and 6.1.1.4'
N N 0.0061 0.0033 'International Tables Vol C Tables 4.2.6.8 and 6.1.1.4'
O O 0.0106 0.0060 'International Tables Vol C Tables 4.2.6.8 and 6.1.1.4'
Pt Pt -1.7033 8.3905 'International Tables Vol C Tables 4.2.6.8 and 6.1.1.4'
Cl Cl 0.1484 0.1585 'International Tables Vol C Tables 4.2.6.8 and 6.1.1.4'

loop_
_geom_angle_atom_site_label_1
_geom_angle_atom_site_label_2
_geom_angle_atom_site_label_3
_geom_angle
C7 Pt1 C1 90.69(15)
C7 Pt1 N1 92.97(13)
C1 Pt1 N1 176.34(15)
C7 Pt1 O1 176.65(13)
C1 Pt1 O1 90.55(13)
N1 Pt1 O1 85.80(12)
C7 Pt1 Pt2 142.55(10)
C1 Pt1 Pt2 97.82(10)
N1 Pt1 Pt2 79.26(9)
O1 Pt1 Pt2 40.21(7)
C20 Pt2 C26 91.70(16)
C20 Pt2 N2 93.35(14)
C26 Pt2 N2 174.85(15)
C20 Pt2 O1 178.01(14)
C26 Pt2 O1 90.22(13)
N2 Pt2 O1 84.74(11)
C20 Pt2 Pt1 138.49(11)
C26 Pt2 Pt1 96.81(11)
N2 Pt2 Pt1 80.02(8)
O1 Pt2 Pt1 40.59(7)
Pt2 O1 Pt1 99.19(11)
Pt2 O1 H1 106(4)
Pt1 O1 H1 110(4)
C2 C1 C6 113.2(4)
C2 C1 Pt1 125.0(3)
C6 C1 Pt1 121.4(3)
F1 C2 C1 119.6(4)
F1 C2 C3 116.3(4)
C1 C2 C3 124.0(4)
C4 C3 F2 120.3(4)
C4 C3 C2 120.0(4)
F2 C3 C2 119.7(4)
F3 C4 C3 120.9(5)
F3 C4 C5 120.1(4)
C3 C4 C5 118.9(4)
F4 C5 C6 120.5(4)
F4 C5 C4 119.9(4)
C6 C5 C4 119.5(4)
F5 C6 C5 115.8(4)
F5 C6 C1 120.0(4)
C5 C6 C1 124.2(4)
C12 C7 C8 113.6(3)
C12 C7 Pt1 123.6(3)
C8 C7 Pt1 122.7(3)
F6 C8 C9 115.9(3)
F6 C8 C7 120.7(3)
C9 C8 C7 123.4(3)
F7 C9 C10 118.2(3)
F7 C9 C8 121.1(3)
C10 C9 C8 120.7(3)
F8 C10 C9 120.7(3)
F8 C10 C11 120.6(4)
C9 C10 C11 118.7(3)
F9 C11 C10 119.8(3)
F9 C11 C12 121.0(4)
C10 C11 C12 119.2(4)
F10 C12 C11 116.2(3)
F10 C12 C7 119.5(3)
C11 C12 C7 124.3(3)
C25 C20 C21 113.3(3)
C25 C20 Pt2 123.7(3)
C21 C20 Pt2 122.9(3)
F11 C21 C22 115.6(3)
F11 C21 C20 120.0(3)
C22 C21 C20 124.4(4)
F12 C22 C21 121.0(4)
F12 C22 C23 119.4(3)
C21 C22 C23 119.5(4)
F13 C23 C24 120.7(4)
F13 C23 C22 120.7(4)
C24 C23 C22 118.6(4)
F14 C24 C23 119.4(4)
F14 C24 C25 121.3(4)
C23 C24 C25 119.4(4)
F15 C25 C24 115.0(3)
F15 C25 C20 120.2(3)
C24 C25 C20 124.8(4)
C31 C26 C27 113.7(4)
C31 C26 Pt2 124.5(3)
C27 C26 Pt2 121.5(3)
F16 C27 C28 116.1(3)
F16 C27 C26 119.9(3)
C28 C27 C26 124.0(4)
F17 C28 C27 121.1(4)
F17 C28 C29 118.8(4)
C27 C28 C29 120.1(4)
F18 C29 C30 121.1(4)
F18 C29 C28 120.7(4)
C30 C29 C28 118.1(4)
F19 C30 C29 119.6(4)
F19 C30 C31 120.2(4)
C29 C30 C31 120.2(4)
F20 C31 C26 120.1(4)
F20 C31 C30 116.1(4)
C26 C31 C30 123.8(4)
C13 N1 C19 111.0(3)
C13 N1 Pt1 121.7(3)
C19 N1 Pt1 126.7(3)
C18 N2 C19 110.0(3)
C18 N2 Pt2 122.7(3)
C19 N2 Pt2 127.0(2)
N1 C13 C14 120.8(4)
N1 C13 H13 119.6
C14 C13 H13 119.6
C15A C14 C13 130.1(5)
C15A C14 C16B 36.1(6)
C13 C14 C16B 94.0(6)
C15A C14 H14 115.0
C13 C14 H14 115.0
C16B C14 H14 150.9
C14 C15A C16A 113.2(7)
C14 C15A H15A 123.4
C16A C15A H15A 123.4
C15A C16A C19 116.1(7)
C15A C16A C17 133.6(8)
C19 C16A C17 110.4(7)
C17 C15B C16B 113.1(12)
C17 C15B H15B 123.5
C16B C15B H15B 123.5
C15B C16B C19 115.1(12)
C15B C16B C14 134.9(12)
C19 C16B C14 110.0(8)
C15B C17 C18 134.9(7)
C15B C17 C16A 37.4(7)
C18 C17 C16A 97.4(5)
C15B C17 H17 93.8
C18 C17 H17 131.3
C16A C17 H17 131.3
N2 C18 C17 117.3(4)
N2 C18 H18 121.3
C17 C18 H18 121.3
N2 C19 N1 126.3(4)
N2 C19 C16A 104.9(4)
N1 C19 C16A 128.8(5)
N2 C19 C16B 129.5(6)
N1 C19 C16B 104.1(6)
C16A C19 C16B 24.7(4)
C32 N3 C44 111.0(3)
C32 N3 C40 107.9(3)
C44 N3 C40 108.2(3)
C32 N3 C36 109.7(3)
C44 N3 C36 108.7(3)
C40 N3 C36 111.3(3)
N3 C32 C33 115.6(3)
N3 C32 H32A 108.4
C33 C32 H32A 108.4
N3 C32 H32B 108.4
C33 C32 H32B 108.4
H32A C32 H32B 107.4
C34 C33 C32 110.3(3)
C34 C33 H33A 109.6
C32 C33 H33A 109.6
C34 C33 H33B 109.6
C32 C33 H33B 109.6
H33A C33 H33B 108.1
C33 C34 C35 110.7(3)
C33 C34 H34A 109.5
C35 C34 H34A 109.5
C33 C34 H34B 109.5
C35 C34 H34B 109.5
H34A C34 H34B 108.1
C34 C35 H35A 109.5
C34 C35 H35B 109.5
H35A C35 H35B 109.5
C34 C35 H35C 109.5
H35A C35 H35C 109.5
H35B C35 H35C 109.5
C37 C36 N3 115.0(3)
C37 C36 H36A 108.5
N3 C36 H36A 108.5
C37 C36 H36B 108.5
N3 C36 H36B 108.5
H36A C36 H36B 107.5
C38 C37 C36 110.2(3)
C38 C37 H37A 109.6
C36 C37 H37A 109.6
C38 C37 H37B 109.6
C36 C37 H37B 109.6
H37A C37 H37B 108.1
C37 C38 C39 112.2(3)
C37 C38 H38A 109.2
C39 C38 H38A 109.2
C37 C38 H38B 109.2
C39 C38 H38B 109.2
H38A C38 H38B 107.9
C38 C39 H39A 109.5
C38 C39 H39B 109.5
H39A C39 H39B 109.5
C38 C39 H39C 109.5
H39A C39 H39C 109.5
H39B C39 H39C 109.5
C41 C40 N3 116.2(3)
C41 C40 H40A 108.2
N3 C40 H40A 108.2
C41 C40 H40B 108.2
N3 C40 H40B 108.2
H40A C40 H40B 107.4
C40 C41 C42 109.6(3)
C40 C41 H41A 109.8
C42 C41 H41A 109.8
C40 C41 H41B 109.8
C42 C41 H41B 109.8
H41A C41 H41B 108.2
C43 C42 C41 112.4(4)
C43 C42 H42A 109.1
C41 C42 H42A 109.1
C43 C42 H42B 109.1
C41 C42 H42B 109.1
H42A C42 H42B 107.8
C42 C43 H43A 109.5
C42 C43 H43B 109.5
H43A C43 H43B 109.5
C42 C43 H43C 109.5
H43A C43 H43C 109.5
H43B C43 H43C 109.5
C45 C44 N3 116.1(3)
C45 C44 H44A 108.3
N3 C44 H44A 108.3
C45 C44 H44B 108.3
N3 C44 H44B 108.3
H44A C44 H44B 107.4
C44 C45 C46 110.2(3)
C44 C45 H45A 109.6
C46 C45 H45A 109.6
C44 C45 H45B 109.6
C46 C45 H45B 109.6
H45A C45 H45B 108.1
C47 C46 C45 111.8(4)
C47 C46 H46A 109.3
C45 C46 H46A 109.3
C47 C46 H46B 109.3
C45 C46 H46B 109.3
H46A C46 H46B 107.9
C46 C47 H47A 109.5
C46 C47 H47B 109.5
H47A C47 H47B 109.5
C46 C47 H47C 109.5
H47A C47 H47C 109.5
H47B C47 H47C 109.5
C52 N4 C56 110.6(3)
C52 N4 C48 105.7(3)
C56 N4 C48 110.0(3)
C52 N4 C60 111.0(3)
C56 N4 C60 107.3(3)
C48 N4 C60 112.2(3)
N4 C48 C49 115.6(3)
N4 C48 H48A 108.4
C49 C48 H48A 108.4
N4 C48 H48B 108.4
C49 C48 H48B 108.4
H48A C48 H48B 107.5
C50 C49 C48 109.4(3)
C50 C49 H49A 109.8
C48 C49 H49A 109.8
C50 C49 H49B 109.8
C48 C49 H49B 109.8
H49A C49 H49B 108.2
C51 C50 C49 112.2(3)
C51 C50 H50A 109.2
C49 C50 H50A 109.2
C51 C50 H50B 109.2
C49 C50 H50B 109.2
H50A C50 H50B 107.9
C50 C51 H51A 109.5
C50 C51 H51B 109.5
H51A C51 H51B 109.5
C50 C51 H51C 109.5
H51A C51 H51C 109.5
H51B C51 H51C 109.5
C53 C52 N4 114.6(3)
C53 C52 H52A 108.6
N4 C52 H52A 108.6
C53 C52 H52B 108.6
N4 C52 H52B 108.6
H52A C52 H52B 107.6
C52 C53 C54 110.8(3)
C52 C53 H53A 109.5
C54 C53 H53A 109.5
C52 C53 H53B 109.5
C54 C53 H53B 109.5
H53A C53 H53B 108.1
C55 C54 C53 113.3(4)
C55 C54 H54A 108.9
C53 C54 H54A 108.9
C55 C54 H54B 108.9
C53 C54 H54B 108.9
H54A C54 H54B 107.7
C54 C55 H55A 109.5
C54 C55 H55B 109.5
H55A C55 H55B 109.5
C54 C55 H55C 109.5
H55A C55 H55C 109.5
H55B C55 H55C 109.5
C57 C56 N4 115.0(3)
C57 C56 H56A 108.5
N4 C56 H56A 108.5
C57 C56 H56B 108.5
N4 C56 H56B 108.5
H56A C56 H56B 107.5
C58 C57 C56 114.2(3)
C58 C57 H57A 108.7
C56 C57 H57A 108.7
C58 C57 H57B 108.7
C56 C57 H57B 108.7
H57A C57 H57B 107.6
C57 C58 C59 115.6(4)
C57 C58 H58A 108.4
C59 C58 H58A 108.4
C57 C58 H58B 108.4
C59 C58 H58B 108.4
H58A C58 H58B 107.5
C58 C59 H59A 109.5
C58 C59 H59B 109.5
H59A C59 H59B 109.5
C58 C59 H59C 109.5
H59A C59 H59C 109.5
H59B C59 H59C 109.5
C61 C60 N4 117.3(3)
C61 C60 H60A 108.0
N4 C60 H60A 108.0
C61 C60 H60B 108.0
N4 C60 H60B 108.0
H60A C60 H60B 107.2
C62 C61 C60 118.3(4)
C62 C61 H61A 107.7
C60 C61 H61A 107.7
C62 C61 H61B 107.7
C60 C61 H61B 107.7
H61A C61 H61B 107.1
C61 C62 C63 112.2(4)
C61 C62 H62A 109.2
C63 C62 H62A 109.2
C61 C62 H62B 109.2
C63 C62 H62B 109.2
H62A C62 H62B 107.9
C62 C63 H63A 109.5
C62 C63 H63B 109.5
H63A C63 H63B 109.5
C62 C63 H63C 109.5
H63A C63 H63C 109.5
H63B C63 H63C 109.5
Cl1 C72 Cl3 122.8(7)
Cl1 C72 Cl2 108.1(5)
Cl3 C72 Cl2 111.8(6)
Cl1 C72 H72 104.0
Cl3 C72 H72 104.0
Cl2 C72 H72 104.0
Cl6 Cl4 Cl7 38.0(8)
Cl6 Cl4 Cl5 52.7(6)
Cl7 Cl4 Cl5 19.0(8)
Cl7 Cl5 Cl8 135.2(11)
Cl7 Cl5 Cl6 19.8(8)
Cl8 Cl5 Cl6 143.7(7)
Cl7 Cl5 Cl4 21.3(8)
Cl8 Cl5 Cl4 114.2(7)
Cl6 Cl5 Cl4 34.1(4)
Cl7 Cl6 Cl4 71.2(13)
Cl7 Cl6 Cl5 27.7(12)
Cl4 Cl6 Cl5 93.2(8)
Cl6 Cl7 Cl5 132.5(19)
Cl6 Cl7 Cl4 70.8(14)
Cl5 Cl7 Cl4 139.7(15)
Cl6 Cl7 Cl8 142.4(16)
Cl5 Cl7 Cl8 24.6(6)
Cl4 Cl7 Cl8 115.5(11)
Cl5 Cl8 Cl7 20.2(5)

loop_
_geom_bond_atom_site_label_1
_geom_bond_atom_site_label_2
_geom_bond_distance
Pt1 C7 1.984(4)
Pt1 C1 2.005(4)
Pt1 N1 2.092(4)
Pt1 O1 2.094(3)
Pt1 Pt2 3.1773(2)
Pt2 C20 1.989(4)
Pt2 C26 2.009(4)
Pt2 N2 2.072(3)
Pt2 O1 2.078(3)
O1 H1 0.72(3)
C1 C2 1.380(6)
C1 C6 1.397(6)
C2 F1 1.360(5)
C2 C3 1.392(6)
C3 C4 1.352(7)
C3 F2 1.356(5)
C4 F3 1.349(5)
C4 C5 1.380(7)
C5 F4 1.347(5)
C5 C6 1.375(6)
C6 F5 1.363(5)
C7 C12 1.391(5)
C7 C8 1.392(5)
C8 F6 1.353(4)
C8 C9 1.379(5)
C9 F7 1.361(4)
C9 C10 1.371(5)
C10 F8 1.344(4)
C10 C11 1.373(5)
C11 F9 1.346(4)
C11 C12 1.390(5)
C12 F10 1.362(4)
C20 C25 1.382(5)
C20 C21 1.384(5)
C21 F11 1.368(4)
C21 C22 1.379(5)
C22 F12 1.353(4)
C22 C23 1.381(6)
C23 F13 1.348(4)
C23 C24 1.376(6)
C24 F14 1.353(4)
C24 C25 1.378(5)
C25 F15 1.366(4)
C26 C31 1.373(5)
C26 C27 1.393(5)
C27 F16 1.359(4)
C27 C28 1.370(5)
C28 F17 1.357(5)
C28 C29 1.375(6)
C29 F18 1.344(5)
C29 C30 1.368(6)
C30 F19 1.354(5)
C30 C31 1.386(6)
C31 F20 1.363(5)
N1 C13 1.356(5)
N1 C19 1.363(5)
N2 C18 1.350(5)
N2 C19 1.361(5)
C13 C14 1.373(5)
C13 H13 0.9500
C14 C15A 1.311(8)
C14 C16B 1.641(15)
C14 H14 0.9500
C15A C16A 1.397(11)
C15A H15A 0.9500
C16A C19 1.442(12)
C16A C17 1.540(10)
C15B C17 1.257(11)
C15B C16B 1.326(15)
C15B H15B 0.9500
C16B C19 1.469(16)
C17 C18 1.379(6)
C17 H17 0.9500
C18 H18 0.9500
N3 C32 1.517(4)
N3 C44 1.524(5)
N3 C40 1.529(4)
N3 C36 1.530(5)
C32 C33 1.533(5)
C32 H32A 0.9900
C32 H32B 0.9900
C33 C34 1.527(5)
C33 H33A 0.9900
C33 H33B 0.9900
C34 C35 1.535(6)
C34 H34A 0.9900
C34 H34B 0.9900
C35 H35A 0.9800
C35 H35B 0.9800
C35 H35C 0.9800
C36 C37 1.516(5)
C36 H36A 0.9900
C36 H36B 0.9900
C37 C38 1.516(5)
C37 H37A 0.9900
C37 H37B 0.9900
C38 C39 1.524(5)
C38 H38A 0.9900
C38 H38B 0.9900
C39 H39A 0.9800
C39 H39B 0.9800
C39 H39C 0.9800
C40 C41 1.517(5)
C40 H40A 0.9900
C40 H40B 0.9900
C41 C42 1.527(5)
C41 H41A 0.9900
C41 H41B 0.9900
C42 C43 1.519(6)
C42 H42A 0.9900
C42 H42B 0.9900
C43 H43A 0.9800
C43 H43B 0.9800
C43 H43C 0.9800
C44 C45 1.514(5)
C44 H44A 0.9900
C44 H44B 0.9900
C45 C46 1.529(5)
C45 H45A 0.9900
C45 H45B 0.9900
C46 C47 1.506(6)
C46 H46A 0.9900
C46 H46B 0.9900
C47 H47A 0.9800
C47 H47B 0.9800
C47 H47C 0.9800
N4 C52 1.521(4)
N4 C56 1.523(5)
N4 C48 1.524(4)
N4 C60 1.525(4)
C48 C49 1.529(5)
C48 H48A 0.9900
C48 H48B 0.9900
C49 C50 1.521(5)
C49 H49A 0.9900
C49 H49B 0.9900
C50 C51 1.517(5)
C50 H50A 0.9900
C50 H50B 0.9900
C51 H51A 0.9800
C51 H51B 0.9800
C51 H51C 0.9800
C52 C53 1.521(5)
C52 H52A 0.9900
C52 H52B 0.9900
C53 C54 1.524(5)
C53 H53A 0.9900
C53 H53B 0.9900
C54 C55 1.515(6)
C54 H54A 0.9900
C54 H54B 0.9900
C55 H55A 0.9800
C55 H55B 0.9800
C55 H55C 0.9800
C56 C57 1.514(5)
C56 H56A 0.9900
C56 H56B 0.9900
C57 C58 1.469(6)
C57 H57A 0.9900
C57 H57B 0.9900
C58 C59 1.493(6)
C58 H58A 0.9900
C58 H58B 0.9900
C59 H59A 0.9800
C59 H59B 0.9800
C59 H59C 0.9800
C60 C61 1.524(5)
C60 H60A 0.9900
C60 H60B 0.9900
C61 C62 1.511(6)
C61 H61A 0.9900
C61 H61B 0.9900
C62 C63 1.515(6)
C62 H62A 0.9900
C62 H62B 0.9900
C63 H63A 0.9800
C63 H63B 0.9800
C63 H63C 0.9800
C72 Cl1 1.711(9)
C72 Cl3 1.724(12)
C72 Cl2 1.731(9)
C72 H72 1.0000
Cl4 Cl6 1.164(12)
Cl4 Cl7 1.167(17)
Cl4 Cl5 2.075(13)
Cl5 Cl7 1.043(14)
Cl5 Cl8 1.252(10)
Cl5 Cl6 1.654(10)
Cl6 Cl7 0.759(14)
Cl7 Cl8 2.124(17)

loop_
_geom_hbond_atom_site_label_D
_geom_hbond_atom_site_label_H
_geom_hbond_atom_site_label_A
_geom_hbond_distance_DH
_geom_hbond_distance_HA
_geom_hbond_distance_DA
_geom_hbond_angle_DHA
O1 H1 F16 0.72(3) 2.54(4) 3.016(3) 125(4)
O1 H1 F5 0.72(3) 2.58(4) 3.001(4) 120(4)
